data_4311924
loop_
_publ_author_name
'Jean-Philippe Taquet'
'Olivier Siri'
'Pierre Braunstein'
'Richard Welter'

_publ_contact_author_address
;
Institut Le Bel, rue Blaise Pascal, 67000 STRASBOURG, FRANCE
;
_publ_contact_author_email braunst@chimie.u-strasbg.fr
_publ_contact_author_fax 0390241322
_publ_contact_author_name
;
Pierre BRAUNSTEIN
;
_publ_contact_author_phone 0390241308
_publ_section_title
;
 Stepwise Synthesis, Structures, and Reactivity of Mono-, Di-, and
 Trimetallic Metal Complexes with a 6\p + 6\p Quinonoid Zwitterion
;
_journal_name_full 'Inorganic Chemistry'
_journal_page_first 6944
_journal_page_last 6953
_journal_paper_doi 10.1021/ic049263a
_journal_volume 43
_journal_year 2004
_chemical_formula_moiety 'C26 H33 N3 O2 Pd'
_chemical_formula_sum 'C26 H33 Cl0 N3 O2 Pd'
_chemical_formula_weight 525.95
_chemical_name_systematic
; 
 ? 
;
_space_group_IT_number 14
_symmetry_cell_setting monoclinic
_symmetry_space_group_name_Hall '-P 2ybc'
_symmetry_space_group_name_H-M 'P 1 21/c 1'
_atom_sites_solution_hydrogens geom
_atom_sites_solution_primary direct
_atom_sites_solution_secondary difmap
_audit_creation_date 10-11-03
_audit_creation_method SHELXL-97
_cell_angle_alpha 90.00
_cell_angle_beta 95.710(5)
_cell_angle_gamma 90.00
_cell_formula_units_Z 8
_cell_length_a 18.708(5)
_cell_length_b 13.535(5)
_cell_length_c 19.687(5)
_cell_measurement_reflns_used 8929
_cell_measurement_temperature 173(2)
_cell_measurement_theta_max 30.034
_cell_measurement_theta_min 0.998
_cell_volume 4960(3)
_computing_cell_refinement 'Denzo (Nonius B.V., 1998)'
_computing_data_collection 'Collect (Nonius B.V., 1998)'
_computing_data_reduction 'Denzo (Nonius B.V., 1998)'
_computing_molecular_graphics 'PLATON 98 (Spek, 1998)'
_computing_publication_material 'SHELXL-97 (Sheldrick, 1997)'
_computing_structure_refinement 'SHELXL-97 (Sheldrick, 1997)'
_computing_structure_solution 'SHELXS-97 (Sheldrick, 1997)'
_diffrn_ambient_temperature 173(2)
_diffrn_measured_fraction_theta_full 0.981
_diffrn_measured_fraction_theta_max 0.981
_diffrn_measurement_device_type KappaCCD
_diffrn_measurement_method '\p scans'
_diffrn_radiation_monochromator graphite
_diffrn_radiation_source 'fine-focus sealed tube'
_diffrn_radiation_type MoK\a
_diffrn_radiation_wavelength 0.71069
_diffrn_reflns_av_R_equivalents 0.0504
_diffrn_reflns_av_sigmaI/netI 0.1141
_diffrn_reflns_limit_h_max 26
_diffrn_reflns_limit_h_min -11
_diffrn_reflns_limit_k_max 18
_diffrn_reflns_limit_k_min -16
_diffrn_reflns_limit_l_max 23
_diffrn_reflns_limit_l_min -27
_diffrn_reflns_number 27159
_diffrn_reflns_theta_full 30.02
_diffrn_reflns_theta_max 30.02
_diffrn_reflns_theta_min 1.09
_exptl_absorpt_coefficient_mu 0.775
_exptl_absorpt_correction_type none
_exptl_crystal_colour Red
_exptl_crystal_density_diffrn 1.409
_exptl_crystal_density_method 'not measured'
_exptl_crystal_description prism
_exptl_crystal_F_000 2176
_exptl_crystal_size_max 0.13
_exptl_crystal_size_mid 0.10
_exptl_crystal_size_min 0.08
_refine_diff_density_max 0.605
_refine_diff_density_min -0.801
_refine_diff_density_rms 0.182
_refine_ls_extinction_method none
_refine_ls_goodness_of_fit_ref 1.106
_refine_ls_hydrogen_treatment mixed
_refine_ls_matrix_type full
_refine_ls_number_parameters 577
_refine_ls_number_reflns 14221
_refine_ls_number_restraints 0
_refine_ls_restrained_S_all 1.106
_refine_ls_R_factor_all 0.1207
_refine_ls_R_factor_gt 0.0640
_refine_ls_shift/su_max 0.002
_refine_ls_shift/su_mean 0.000
_refine_ls_structure_factor_coef Fsqd
_refine_ls_weighting_details 'calc w=1/[\s^2^(Fo^2^)+(0.0556P)^2^+0.0000P] where P=(Fo^2^+2Fc^2^)/3'
_refine_ls_weighting_scheme calc
_refine_ls_wR_factor_gt 0.1122
_refine_ls_wR_factor_ref 0.1434
_reflns_number_gt 9508
_reflns_number_total 14221
_reflns_threshold_expression >2sigma(I)
_cod_data_source_file ic049263asi20040807_120548.cif
_cod_data_source_block C10
_cod_depositor_comments
;
The following automatic conversions were performed:
'_symmetry_cell_setting' value 'Monoclinic' changed to 'monoclinic'
according to '/home/saulius/struct/CIF-dictionaries/cif_core.dic'
dictionary named 'cif_core.dic' version 2.4.1 from 2010-06-29.

Automatic conversion script
Id: cif_fix_enum 1527 2010-12-29 10:47:43Z saulius 
;
_cod_original_sg_symbol_H-M 'P 21/c'
_cod_database_code 4311924

loop_
_symmetry_equiv_pos_as_xyz
'x, y, z'
'-x, y+1/2, -z+1/2'
'-x, -y, -z'
'x, -y-1/2, z-1/2'

loop_
_atom_site_label
_atom_site_type_symbol
_atom_site_fract_x
_atom_site_fract_y
_atom_site_fract_z
_atom_site_U_iso_or_equiv
_atom_site_adp_type
_atom_site_occupancy
_atom_site_symmetry_multiplicity
_atom_site_calc_flag
_atom_site_refinement_flags
_atom_site_disorder_assembly
_atom_site_disorder_group
Pd1 Pd 0.050251(15) 0.78050(2) 0.591589(14) 0.02430(9) Uani 1 1 d . . .
Pd2 Pd 0.175907(15) 0.92331(2) 0.827376(15) 0.02608(9) Uani 1 1 d . . .
C6 C 0.3127(2) 0.6596(3) 0.5717(2) 0.0281(9) Uani 1 1 d . . .
O1 O 0.11850(14) 0.67713(19) 0.55077(13) 0.0308(6) Uani 1 1 d . . .
N2 N 0.39880(16) 0.7659(2) 0.63098(17) 0.0269(7) Uani 1 1 d . . .
H2 H 0.4271 0.7215 0.6176 0.032 Uiso 1 1 calc . . .
C47 C -0.1027(2) 0.9667(4) 0.8378(2) 0.0404(11) Uani 1 1 d . . .
H47 H -0.1472 0.9977 0.8319 0.048 Uiso 1 1 calc . . .
O2 O 0.36438(15) 0.6089(2) 0.55722(15) 0.0382(7) Uani 1 1 d . . .
N4 N 0.27248(16) 0.8607(2) 0.85937(16) 0.0252(7) Uani 1 1 d . . .
O3 O 0.24571(14) 1.02577(19) 0.78947(14) 0.0328(6) Uani 1 1 d . . .
O4 O 0.48256(15) 1.1340(2) 0.84114(17) 0.0429(8) Uani 1 1 d . . .
C3 C 0.2020(2) 0.7959(3) 0.60230(18) 0.0231(8) Uani 1 1 d . . .
C26 C -0.1009(2) 0.7455(3) 0.59939(19) 0.0267(8) Uani 1 1 d . . .
N5 N 0.51899(17) 0.9724(2) 0.90903(18) 0.0335(8) Uani 1 1 d . . .
H5 H 0.5452 1.0224 0.9009 0.040 Uiso 1 1 calc . . .
C5 C 0.3289(2) 0.7551(3) 0.61082(19) 0.0241(8) Uani 1 1 d . . .
C52 C 0.0822(2) 1.0872(3) 0.7698(2) 0.0316(9) Uani 1 1 d . . .
H52 H 0.1238 1.1136 0.7550 0.038 Uiso 1 1 calc . . .
C41 C 0.3529(2) 0.7015(3) 0.7955(2) 0.0333(9) Uani 1 1 d . . .
H41A H 0.3393 0.7584 0.7681 0.050 Uiso 1 1 calc . . .
H41B H 0.3600 0.6463 0.7663 0.050 Uiso 1 1 calc . . .
H41C H 0.3968 0.7151 0.8235 0.050 Uiso 1 1 calc . . .
C38 C 0.2830(2) 0.7624(3) 0.8912(2) 0.0283(9) Uani 1 1 d . . .
H38A H 0.2415 0.7471 0.9151 0.034 Uiso 1 1 calc . . .
H38B H 0.3245 0.7652 0.9249 0.034 Uiso 1 1 calc . . .
N3 N -0.04173(16) 0.7040(2) 0.57382(15) 0.0250(7) Uani 1 1 d . . .
C31 C 0.4507(2) 0.9765(3) 0.8817(2) 0.0289(9) Uani 1 1 d . . .
N1 N 0.14587(15) 0.8510(2) 0.60971(15) 0.0231(7) Uani 1 1 d . . .
C2 C 0.1847(2) 0.6968(3) 0.56815(19) 0.0249(8) Uani 1 1 d . . .
C8 C 0.4743(2) 0.9192(3) 0.6346(2) 0.0314(9) Uani 1 1 d . . .
C1 C 0.2401(2) 0.6364(3) 0.5543(2) 0.0306(9) Uani 1 1 d . . .
H2A H 0.2291 0.5768 0.5323 0.037 Uiso 1 1 calc . . .
C7 C 0.4321(2) 0.8448(3) 0.67319(19) 0.0280(9) Uani 1 1 d . . .
H7A H 0.4643 0.8156 0.7094 0.034 Uiso 1 1 calc . . .
H7B H 0.3949 0.8799 0.6944 0.034 Uiso 1 1 calc . . .
C30 C 0.3993(2) 0.9064(3) 0.8864(2) 0.0277(9) Uani 1 1 d . . .
H31 H 0.4114 0.8476 0.9092 0.033 Uiso 1 1 calc . . .
C27 C 0.3631(2) 1.0844(3) 0.8116(2) 0.0306(9) Uani 1 1 d . . .
H28 H 0.3520 1.1411 0.7861 0.037 Uiso 1 1 calc . . .
C25 C -0.0495(2) 0.6179(3) 0.5417(2) 0.0305(9) Uani 1 1 d . . .
H25 H -0.0096 0.5896 0.5248 0.037 Uiso 1 1 calc . . .
N6 N 0.08549(16) 1.0003(2) 0.80163(15) 0.0270(7) Uani 1 1 d . . .
C34 C 0.6023(2) 0.8255(3) 0.9117(2) 0.0356(10) Uani 1 1 d . . .
C43 C 0.1075(2) 0.8289(3) 0.8671(2) 0.0340(9) Uani 1 1 d . . .
H43A H 0.1087 0.7655 0.8443 0.041 Uiso 1 1 calc . . .
H43B H 0.1222 0.8189 0.9152 0.041 Uiso 1 1 calc . . .
C39 C 0.2941(2) 0.6774(3) 0.8406(2) 0.0280(9) Uani 1 1 d . . .
C36 C 0.5557(3) 0.7666(3) 0.8588(3) 0.0548(14) Uani 1 1 d . . .
H36A H 0.5211 0.7291 0.8810 0.082 Uiso 1 1 calc . . .
H36B H 0.5853 0.7224 0.8357 0.082 Uiso 1 1 calc . . .
H36C H 0.5311 0.8108 0.8263 0.082 Uiso 1 1 calc . . .
C32 C 0.4333(2) 1.0725(3) 0.8432(2) 0.0313(9) Uani 1 1 d . . .
C22 C -0.1687(2) 0.6986(3) 0.59209(19) 0.0278(9) Uani 1 1 d . . .
C28 C 0.31028(19) 1.0151(3) 0.81716(19) 0.0263(8) Uani 1 1 d . . .
C24 C -0.1150(2) 0.5678(3) 0.5320(2) 0.0341(10) Uani 1 1 d . . .
H24 H -0.1183 0.5078 0.5090 0.041 Uiso 1 1 calc . . .
C46 C -0.0955(2) 0.8777(4) 0.8704(2) 0.0424(11) Uani 1 1 d . . .
H46 H -0.1355 0.8478 0.8860 0.051 Uiso 1 1 calc . . .
C18 C -0.0880(2) 0.8354(3) 0.63515(19) 0.0274(8) Uani 1 1 d . . .
C21 C -0.2250(2) 0.7454(3) 0.6224(2) 0.0359(10) Uani 1 1 d . . .
H21 H -0.2706 0.7172 0.6187 0.043 Uiso 1 1 calc . . .
C29 C 0.3276(2) 0.9209(3) 0.85732(19) 0.0257(8) Uani 1 1 d . . .
C13 C 0.1585(2) 1.0309(3) 0.5770(2) 0.0303(9) Uani 1 1 d . . .
C48 C -0.0425(2) 1.0114(3) 0.81310(19) 0.0322(9) Uani 1 1 d . . .
C33 C 0.5549(2) 0.8950(3) 0.9505(2) 0.0338(10) Uani 1 1 d . . .
H33A H 0.5188 0.8556 0.9701 0.041 Uiso 1 1 calc . . .
H33B H 0.5847 0.9255 0.9879 0.041 Uiso 1 1 calc . . .
C15 C 0.2110(3) 1.0063(3) 0.5268(2) 0.0514(13) Uani 1 1 d . . .
H15A H 0.1973 0.9453 0.5042 0.077 Uiso 1 1 calc . . .
H15B H 0.2582 0.9997 0.5504 0.077 Uiso 1 1 calc . . .
H15C H 0.2111 1.0582 0.4935 0.077 Uiso 1 1 calc . . .
C23 C -0.1744(2) 0.6078(3) 0.5567(2) 0.0305(9) Uani 1 1 d . . .
H23 H -0.2183 0.5753 0.5503 0.037 Uiso 1 1 calc . . .
C49 C 0.0236(2) 0.9617(3) 0.82339(19) 0.0278(9) Uani 1 1 d . . .
C17 C -0.0121(2) 0.8738(3) 0.6393(2) 0.0306(9) Uani 1 1 d . . .
H17A H 0.0067 0.8805 0.6868 0.037 Uiso 1 1 calc . . .
H17B H -0.0117 0.9384 0.6181 0.037 Uiso 1 1 calc . . .
C20 C -0.2127(2) 0.8319(3) 0.6572(2) 0.0406(11) Uani 1 1 d . . .
H20 H -0.2502 0.8617 0.6773 0.049 Uiso 1 1 calc . . .
C50 C -0.0433(2) 1.1035(3) 0.7798(2) 0.0378(10) Uani 1 1 d . . .
H50 H -0.0857 1.1395 0.7726 0.045 Uiso 1 1 calc . . .
C44 C 0.0323(2) 0.8703(3) 0.8580(2) 0.0294(9) Uani 1 1 d . . .
C45 C -0.0282(2) 0.8308(3) 0.8807(2) 0.0360(10) Uani 1 1 d . . .
H45 H -0.0248 0.7707 0.9037 0.043 Uiso 1 1 calc . . .
C19 C -0.1446(2) 0.8772(3) 0.6633(2) 0.0358(10) Uani 1 1 d . . .
H19 H -0.1380 0.9365 0.6870 0.043 Uiso 1 1 calc . . .
C14 C 0.0836(3) 1.0445(4) 0.5400(3) 0.0644(16) Uani 1 1 d . . .
H14A H 0.0504 1.0606 0.5725 0.097 Uiso 1 1 calc . . .
H14B H 0.0687 0.9844 0.5168 0.097 Uiso 1 1 calc . . .
H14C H 0.0845 1.0971 0.5073 0.097 Uiso 1 1 calc . . .
C4 C 0.2749(2) 0.8186(3) 0.62223(19) 0.0268(8) Uani 1 1 d . . .
H5A H 0.2863 0.8786 0.6437 0.032 Uiso 1 1 calc . . .
C10 C 0.5083(2) 0.9929(3) 0.6869(2) 0.0476(12) Uani 1 1 d . . .
H10A H 0.5349 1.0414 0.6642 0.071 Uiso 1 1 calc . . .
H10B H 0.5401 0.9586 0.7203 0.071 Uiso 1 1 calc . . .
H10C H 0.4713 1.0251 0.7092 0.071 Uiso 1 1 calc . . .
C11 C 0.4230(3) 0.9756(4) 0.5828(3) 0.0612(15) Uani 1 1 d . . .
H11A H 0.4497 1.0223 0.5588 0.092 Uiso 1 1 calc . . .
H11B H 0.3878 1.0098 0.6062 0.092 Uiso 1 1 calc . . .
H11C H 0.3992 0.9297 0.5508 0.092 Uiso 1 1 calc . . .
C9 C 0.5319(3) 0.8677(4) 0.5990(3) 0.0650(16) Uani 1 1 d . . .
H9A H 0.5572 0.9154 0.5743 0.097 Uiso 1 1 calc . . .
H9B H 0.5101 0.8194 0.5677 0.097 Uiso 1 1 calc . . .
H9C H 0.5650 0.8355 0.6322 0.097 Uiso 1 1 calc . . .
C35 C 0.6577(3) 0.8843(4) 0.8776(3) 0.0535(13) Uani 1 1 d . . .
H35A H 0.6866 0.9218 0.9114 0.080 Uiso 1 1 calc . . .
H35B H 0.6338 0.9285 0.8446 0.080 Uiso 1 1 calc . . .
H35C H 0.6878 0.8400 0.8552 0.080 Uiso 1 1 calc . . .
C40 C 0.3154(3) 0.5870(3) 0.8838(3) 0.0494(13) Uani 1 1 d . . .
H40A H 0.2784 0.5726 0.9128 0.074 Uiso 1 1 calc . . .
H40B H 0.3597 0.5999 0.9114 0.074 Uiso 1 1 calc . . .
H40C H 0.3215 0.5316 0.8546 0.074 Uiso 1 1 calc . . .
C37 C 0.6410(3) 0.7563(4) 0.9641(3) 0.0558(14) Uani 1 1 d . . .
H37A H 0.6697 0.7943 0.9978 0.084 Uiso 1 1 calc . . .
H37B H 0.6714 0.7123 0.9417 0.084 Uiso 1 1 calc . . .
H37C H 0.6063 0.7185 0.9859 0.084 Uiso 1 1 calc . . .
C16 C 0.1813(3) 1.1289(3) 0.6118(3) 0.0571(14) Uani 1 1 d . . .
H16A H 0.1480 1.1460 0.6440 0.086 Uiso 1 1 calc . . .
H16B H 0.1815 1.1800 0.5779 0.086 Uiso 1 1 calc . . .
H16C H 0.2285 1.1222 0.6351 0.086 Uiso 1 1 calc . . .
C51 C 0.0184(2) 1.1395(3) 0.7581(2) 0.0370(10) Uani 1 1 d . . .
H51 H 0.0178 1.1997 0.7352 0.044 Uiso 1 1 calc . . .
C42 C 0.2248(2) 0.6574(3) 0.7943(3) 0.0480(12) Uani 1 1 d . . .
H42A H 0.1867 0.6423 0.8218 0.072 Uiso 1 1 calc . . .
H42B H 0.2321 0.6025 0.7648 0.072 Uiso 1 1 calc . . .
H42C H 0.2123 0.7150 0.7671 0.072 Uiso 1 1 calc . . .
C12 C 0.15613(19) 0.9531(3) 0.63434(19) 0.0255(8) Uani 1 1 d . . .
H12A H 0.2007 0.9566 0.6640 0.031 Uiso 1 1 calc . . .
H12B H 0.1173 0.9698 0.6615 0.031 Uiso 1 1 calc . . .

loop_
_atom_site_aniso_label
_atom_site_aniso_U_11
_atom_site_aniso_U_22
_atom_site_aniso_U_33
_atom_site_aniso_U_23
_atom_site_aniso_U_13
_atom_site_aniso_U_12
Pd1 0.01891(15) 0.02604(17) 0.02753(16) -0.00352(13) 0.00019(11) -0.00193(12)
Pd2 0.01844(15) 0.02826(18) 0.03133(17) -0.00152(13) 0.00138(12) -0.00138(12)
C6 0.027(2) 0.022(2) 0.035(2) -0.0008(17) -0.0011(17) 0.0020(16)
O1 0.0212(14) 0.0292(15) 0.0412(16) -0.0126(13) -0.0005(12) -0.0014(11)
N2 0.0194(16) 0.0196(16) 0.0413(19) 0.0019(15) 0.0011(14) 0.0023(12)
C47 0.023(2) 0.058(3) 0.040(2) -0.016(2) 0.0016(18) 0.001(2)
O2 0.0284(16) 0.0324(16) 0.0528(19) -0.0097(14) -0.0011(14) 0.0074(13)
N4 0.0202(16) 0.0230(17) 0.0323(17) -0.0039(14) 0.0028(13) -0.0007(13)
O3 0.0224(14) 0.0325(16) 0.0423(16) 0.0054(13) -0.0020(12) -0.0040(12)
O4 0.0263(16) 0.0288(16) 0.072(2) 0.0061(16) -0.0041(15) -0.0091(13)
C3 0.0243(19) 0.0209(19) 0.0234(18) 0.0014(15) -0.0007(15) -0.0048(15)
C26 0.0226(19) 0.033(2) 0.0238(19) 0.0049(17) -0.0022(15) -0.0007(16)
N5 0.0218(17) 0.0263(18) 0.052(2) -0.0025(16) -0.0008(15) -0.0042(14)
C5 0.0237(19) 0.0182(18) 0.029(2) 0.0020(16) -0.0012(16) -0.0022(15)
C52 0.027(2) 0.039(2) 0.028(2) -0.0035(19) -0.0030(16) -0.0024(18)
C41 0.035(2) 0.031(2) 0.034(2) 0.0015(19) 0.0059(18) -0.0001(18)
C38 0.0205(19) 0.032(2) 0.032(2) -0.0027(18) 0.0033(16) -0.0025(16)
N3 0.0230(16) 0.0265(17) 0.0249(16) -0.0003(14) -0.0010(13) -0.0022(13)
C31 0.0213(19) 0.026(2) 0.039(2) -0.0090(18) 0.0009(16) -0.0012(16)
N1 0.0180(15) 0.0235(17) 0.0278(16) -0.0016(14) 0.0024(13) 0.0003(13)
C2 0.0229(19) 0.024(2) 0.0274(19) -0.0002(16) -0.0012(15) -0.0006(15)
C8 0.033(2) 0.028(2) 0.035(2) -0.0039(18) 0.0078(18) -0.0094(17)
C1 0.029(2) 0.022(2) 0.040(2) -0.0089(18) -0.0007(17) -0.0014(16)
C7 0.0215(19) 0.027(2) 0.035(2) -0.0008(18) -0.0010(16) -0.0022(16)
C30 0.0186(19) 0.023(2) 0.040(2) 0.0017(18) -0.0016(16) 0.0016(15)
C27 0.023(2) 0.027(2) 0.042(2) -0.0018(19) 0.0034(17) 0.0026(16)
C25 0.028(2) 0.031(2) 0.031(2) -0.0030(18) -0.0025(17) -0.0005(17)
N6 0.0199(16) 0.0320(19) 0.0286(16) -0.0075(15) -0.0003(13) -0.0006(13)
C34 0.026(2) 0.030(2) 0.049(3) -0.001(2) -0.0077(19) 0.0024(17)
C43 0.027(2) 0.032(2) 0.043(2) 0.002(2) 0.0060(18) -0.0039(18)
C39 0.022(2) 0.0221(19) 0.040(2) 0.0003(18) 0.0036(17) -0.0012(15)
C36 0.047(3) 0.044(3) 0.070(3) -0.020(3) -0.011(3) 0.008(2)
C32 0.023(2) 0.026(2) 0.045(2) -0.0039(19) 0.0049(18) -0.0016(16)
C22 0.026(2) 0.032(2) 0.0250(19) 0.0055(17) 0.0006(16) -0.0030(17)
C28 0.0198(19) 0.025(2) 0.034(2) -0.0055(17) 0.0012(16) 0.0007(15)
C24 0.036(2) 0.031(2) 0.034(2) -0.0019(19) -0.0062(18) -0.0052(18)
C46 0.027(2) 0.058(3) 0.045(3) -0.013(2) 0.013(2) -0.010(2)
C18 0.024(2) 0.031(2) 0.0263(19) 0.0031(17) -0.0005(16) -0.0006(16)
C21 0.028(2) 0.041(3) 0.039(2) 0.005(2) 0.0057(18) -0.0043(19)
C29 0.0217(19) 0.025(2) 0.031(2) -0.0033(17) 0.0041(16) -0.0009(16)
C13 0.029(2) 0.026(2) 0.037(2) 0.0037(18) 0.0060(17) 0.0004(17)
C48 0.025(2) 0.044(3) 0.027(2) -0.0117(19) -0.0021(16) 0.0003(18)
C33 0.024(2) 0.034(2) 0.042(2) 0.0002(19) -0.0063(18) -0.0025(17)
C15 0.068(4) 0.043(3) 0.047(3) 0.013(2) 0.023(3) 0.014(2)
C23 0.026(2) 0.035(2) 0.029(2) 0.0051(18) -0.0045(17) -0.0087(17)
C49 0.0208(19) 0.038(2) 0.0247(19) -0.0094(18) 0.0004(15) -0.0046(16)
C17 0.030(2) 0.030(2) 0.033(2) -0.0085(18) 0.0043(17) -0.0011(17)
C20 0.027(2) 0.051(3) 0.045(3) -0.002(2) 0.0085(19) 0.004(2)
C50 0.026(2) 0.051(3) 0.034(2) -0.006(2) -0.0076(18) 0.008(2)
C44 0.023(2) 0.032(2) 0.034(2) -0.0095(19) 0.0056(16) -0.0057(17)
C45 0.034(2) 0.037(2) 0.038(2) -0.006(2) 0.0091(19) -0.0062(19)
C19 0.035(2) 0.035(2) 0.039(2) -0.003(2) 0.0093(19) 0.0027(19)
C14 0.042(3) 0.070(4) 0.079(4) 0.041(3) -0.010(3) 0.000(3)
C4 0.026(2) 0.0202(19) 0.034(2) -0.0018(17) -0.0017(16) -0.0024(16)
C10 0.044(3) 0.043(3) 0.057(3) -0.008(2) 0.006(2) -0.019(2)
C11 0.080(4) 0.048(3) 0.053(3) 0.019(3) -0.007(3) -0.015(3)
C9 0.064(4) 0.045(3) 0.094(4) -0.013(3) 0.047(3) -0.015(3)
C35 0.041(3) 0.049(3) 0.073(4) 0.003(3) 0.017(3) 0.000(2)
C40 0.060(3) 0.030(2) 0.062(3) 0.016(2) 0.024(3) 0.007(2)
C37 0.039(3) 0.056(3) 0.069(4) 0.008(3) -0.007(3) 0.014(2)
C16 0.083(4) 0.028(3) 0.062(3) -0.001(2) 0.021(3) -0.008(3)
C51 0.036(2) 0.037(2) 0.036(2) 0.001(2) -0.0052(19) 0.0032(19)
C42 0.030(2) 0.048(3) 0.066(3) -0.026(3) 0.002(2) -0.005(2)
C12 0.0226(19) 0.0233(19) 0.030(2) -0.0062(17) 0.0008(16) -0.0007(15)

loop_
_atom_type_symbol
_atom_type_description
_atom_type_scat_dispersion_real
_atom_type_scat_dispersion_imag
_atom_type_scat_source
C C 0.0033 0.0016 'International Tables Vol C Tables 4.2.6.8 and 6.1.1.4'
H H 0.0000 0.0000 'International Tables Vol C Tables 4.2.6.8 and 6.1.1.4'
N N 0.0061 0.0033 'International Tables Vol C Tables 4.2.6.8 and 6.1.1.4'
O O 0.0106 0.0060 'International Tables Vol C Tables 4.2.6.8 and 6.1.1.4'
Cl Cl 0.1484 0.1585 'International Tables Vol C Tables 4.2.6.8 and 6.1.1.4'
Pd Pd -0.9988 1.0072 'International Tables Vol C Tables 4.2.6.8 and 6.1.1.4'

loop_
_geom_angle_atom_site_label_1
_geom_angle_atom_site_label_2
_geom_angle_atom_site_label_3
_geom_angle
_geom_angle_site_symmetry_1
_geom_angle_site_symmetry_3
_geom_angle_publ_flag
N3 Pd1 C17 82.99(14) . . ?
N3 Pd1 N1 177.06(12) . . ?
C17 Pd1 N1 99.50(14) . . ?
N3 Pd1 O1 97.62(11) . . ?
C17 Pd1 O1 174.61(13) . . ?
N1 Pd1 O1 79.76(11) . . ?
N6 Pd2 C43 82.87(15) . . ?
N6 Pd2 N4 172.90(12) . . ?
C43 Pd2 N4 101.17(15) . . ?
N6 Pd2 O3 96.08(12) . . ?
C43 Pd2 O3 177.46(14) . . ?
N4 Pd2 O3 79.64(11) . . ?
O2 C6 C1 125.3(4) . . ?
O2 C6 C5 117.7(3) . . ?
C1 C6 C5 117.0(3) . . ?
C2 O1 Pd1 111.5(2) . . ?
C5 N2 C7 127.0(3) . . ?
C46 C47 C48 119.8(4) . . ?
C29 N4 C38 119.9(3) . . ?
C29 N4 Pd2 114.0(2) . . ?
C38 N4 Pd2 125.6(2) . . ?
C28 O3 Pd2 111.6(2) . . ?
N1 C3 C4 127.4(3) . . ?
N1 C3 C2 114.5(3) . . ?
C4 C3 C2 118.1(3) . . ?
N3 C26 C22 121.6(4) . . ?
N3 C26 C18 115.4(3) . . ?
C22 C26 C18 122.9(4) . . ?
C31 N5 C33 128.8(3) . . ?
N2 C5 C4 127.0(3) . . ?
N2 C5 C6 112.6(3) . . ?
C4 C5 C6 120.4(3) . . ?
N6 C52 C51 121.9(4) . . ?
N4 C38 C39 114.7(3) . . ?
C25 N3 C26 118.5(3) . . ?
C25 N3 Pd1 125.9(3) . . ?
C26 N3 Pd1 115.5(2) . . ?
N5 C31 C30 126.6(4) . . ?
N5 C31 C32 112.6(3) . . ?
C30 C31 C32 120.7(3) . . ?
C3 N1 C12 119.5(3) . . ?
C3 N1 Pd1 114.6(2) . . ?
C12 N1 Pd1 125.8(2) . . ?
O1 C2 C1 123.7(3) . . ?
O1 C2 C3 117.4(3) . . ?
C1 C2 C3 118.8(3) . . ?
C9 C8 C10 110.3(4) . . ?
C9 C8 C7 110.7(3) . . ?
C10 C8 C7 107.3(3) . . ?
C9 C8 C11 110.3(4) . . ?
C10 C8 C11 108.4(4) . . ?
C7 C8 C11 109.8(4) . . ?
C2 C1 C6 123.5(4) . . ?
N2 C7 C8 114.4(3) . . ?
C31 C30 C29 121.5(4) . . ?
C28 C27 C32 122.3(4) . . ?
N3 C25 C24 123.0(4) . . ?
C52 N6 C49 118.7(3) . . ?
C52 N6 Pd2 125.2(3) . . ?
C49 N6 Pd2 116.0(3) . . ?
C35 C34 C36 110.2(4) . . ?
C35 C34 C37 108.8(4) . . ?
C36 C34 C37 110.0(4) . . ?
C35 C34 C33 110.5(3) . . ?
C36 C34 C33 109.9(3) . . ?
C37 C34 C33 107.3(4) . . ?
C44 C43 Pd2 109.8(3) . . ?
C41 C39 C40 109.7(3) . . ?
C41 C39 C42 108.0(3) . . ?
C40 C39 C42 110.5(4) . . ?
C41 C39 C38 111.6(3) . . ?
C40 C39 C38 106.4(3) . . ?
C42 C39 C38 110.7(3) . . ?
O4 C32 C27 124.9(4) . . ?
O4 C32 C31 117.6(4) . . ?
C27 C32 C31 117.5(3) . . ?
C23 C22 C21 125.2(4) . . ?
C23 C22 C26 117.7(4) . . ?
C21 C22 C26 117.1(4) . . ?
O3 C28 C27 122.9(4) . . ?
O3 C28 C29 117.3(3) . . ?
C27 C28 C29 119.8(3) . . ?
C23 C24 C25 119.5(4) . . ?
C47 C46 C45 120.8(4) . . ?
C19 C18 C26 117.3(4) . . ?
C19 C18 C17 126.8(4) . . ?
C26 C18 C17 115.8(3) . . ?
C20 C21 C22 120.1(4) . . ?
N4 C29 C30 127.9(4) . . ?
N4 C29 C28 114.1(3) . . ?
C30 C29 C28 118.1(3) . . ?
C15 C13 C14 110.1(4) . . ?
C15 C13 C16 108.3(4) . . ?
C14 C13 C16 108.0(4) . . ?
C15 C13 C12 113.5(3) . . ?
C14 C13 C12 109.9(3) . . ?
C16 C13 C12 106.8(3) . . ?
C49 C48 C47 117.8(4) . . ?
C49 C48 C50 117.3(4) . . ?
C47 C48 C50 124.8(4) . . ?
N5 C33 C34 114.7(3) . . ?
C24 C23 C22 119.7(4) . . ?
N6 C49 C48 121.9(4) . . ?
N6 C49 C44 114.9(3) . . ?
C48 C49 C44 123.2(4) . . ?
C18 C17 Pd1 110.2(3) . . ?
C21 C20 C19 121.5(4) . . ?
C51 C50 C48 119.7(4) . . ?
C45 C44 C49 116.1(4) . . ?
C45 C44 C43 127.5(4) . . ?
C49 C44 C43 116.4(3) . . ?
C44 C45 C46 122.3(4) . . ?
C18 C19 C20 121.1(4) . . ?
C5 C4 C3 121.8(3) . . ?
C50 C51 C52 120.5(4) . . ?
N1 C12 C13 114.2(3) . . ?

loop_
_geom_bond_atom_site_label_1
_geom_bond_atom_site_label_2
_geom_bond_distance
_geom_bond_site_symmetry_2
_geom_bond_publ_flag
Pd1 N3 2.009(3) . ?
Pd1 C17 2.014(4) . ?
Pd1 N1 2.028(3) . ?
Pd1 O1 2.107(3) . ?
Pd2 N6 2.008(3) . ?
Pd2 C43 2.020(4) . ?
Pd2 N4 2.037(3) . ?
Pd2 O3 2.093(3) . ?
C6 O2 1.242(4) . ?
C6 C1 1.402(5) . ?
C6 C5 1.519(5) . ?
O1 C2 1.279(4) . ?
N2 C5 1.337(5) . ?
N2 C7 1.455(5) . ?
C47 C46 1.365(7) . ?
C47 C48 1.406(6) . ?
N4 C29 1.318(4) . ?
N4 C38 1.476(5) . ?
O3 C28 1.283(4) . ?
O4 C32 1.245(4) . ?
C3 N1 1.307(4) . ?
C3 C4 1.415(5) . ?
C3 C2 1.521(5) . ?
C26 N3 1.379(5) . ?
C26 C22 1.413(5) . ?
C26 C18 1.414(5) . ?
N5 C31 1.337(5) . ?
N5 C33 1.450(5) . ?
C5 C4 1.362(5) . ?
C52 N6 1.331(5) . ?
C52 C51 1.387(5) . ?
C41 C39 1.517(5) . ?
C38 C39 1.549(5) . ?
N3 C25 1.327(5) . ?
C31 C30 1.362(5) . ?
C31 C32 1.523(6) . ?
N1 C12 1.471(5) . ?
C2 C1 1.369(5) . ?
C8 C9 1.514(6) . ?
C8 C10 1.526(6) . ?
C8 C7 1.527(5) . ?
C8 C11 1.534(6) . ?
C30 C29 1.419(5) . ?
C27 C28 1.375(5) . ?
C27 C32 1.405(5) . ?
C25 C24 1.397(5) . ?
N6 C49 1.378(5) . ?
C34 C35 1.516(6) . ?
C34 C36 1.516(6) . ?
C34 C37 1.523(6) . ?
C34 C33 1.545(6) . ?
C43 C44 1.508(5) . ?
C39 C40 1.520(6) . ?
C39 C42 1.534(6) . ?
C22 C23 1.411(5) . ?
C22 C21 1.412(6) . ?
C28 C29 1.518(5) . ?
C24 C23 1.367(6) . ?
C46 C45 1.406(6) . ?
C18 C19 1.365(5) . ?
C18 C17 1.507(5) . ?
C21 C20 1.364(6) . ?
C13 C15 1.499(6) . ?
C13 C14 1.525(6) . ?
C13 C16 1.535(6) . ?
C13 C12 1.547(5) . ?
C48 C49 1.405(5) . ?
C48 C50 1.408(6) . ?
C49 C44 1.413(6) . ?
C20 C19 1.409(6) . ?
C50 C51 1.360(6) . ?
C44 C45 1.368(5) . ?

loop_
_geom_torsion_atom_site_label_1
_geom_torsion_atom_site_label_2
_geom_torsion_atom_site_label_3
_geom_torsion_atom_site_label_4
_geom_torsion
_geom_torsion_site_symmetry_1
_geom_torsion_site_symmetry_2
_geom_torsion_site_symmetry_3
_geom_torsion_site_symmetry_4
_geom_torsion_publ_flag
N3 Pd1 O1 C2 -166.0(2) . . . . ?
C17 Pd1 O1 C2 -69.9(14) . . . . ?
N1 Pd1 O1 C2 12.6(2) . . . . ?
N6 Pd2 N4 C29 -37.7(11) . . . . ?
C43 Pd2 N4 C29 -161.9(3) . . . . ?
O3 Pd2 N4 C29 15.7(3) . . . . ?
N6 Pd2 N4 C38 134.3(9) . . . . ?
C43 Pd2 N4 C38 10.1(3) . . . . ?
O3 Pd2 N4 C38 -172.3(3) . . . . ?
N6 Pd2 O3 C28 158.6(2) . . . . ?
C43 Pd2 O3 C28 93(3) . . . . ?
N4 Pd2 O3 C28 -15.7(2) . . . . ?
C7 N2 C5 C4 4.2(6) . . . . ?
C7 N2 C5 C6 -175.5(3) . . . . ?
O2 C6 C5 N2 -6.9(5) . . . . ?
C1 C6 C5 N2 173.7(3) . . . . ?
O2 C6 C5 C4 173.4(4) . . . . ?
C1 C6 C5 C4 -6.0(6) . . . . ?
C29 N4 C38 C39 -95.5(4) . . . . ?
Pd2 N4 C38 C39 93.0(3) . . . . ?
C22 C26 N3 C25 0.0(5) . . . . ?
C18 C26 N3 C25 177.8(3) . . . . ?
C22 C26 N3 Pd1 -178.5(3) . . . . ?
C18 C26 N3 Pd1 -0.7(4) . . . . ?
C17 Pd1 N3 C25 -178.1(3) . . . . ?
N1 Pd1 N3 C25 -30(2) . . . . ?
O1 Pd1 N3 C25 -3.5(3) . . . . ?
C17 Pd1 N3 C26 0.2(3) . . . . ?
N1 Pd1 N3 C26 148(2) . . . . ?
O1 Pd1 N3 C26 174.8(2) . . . . ?
C33 N5 C31 C30 -1.0(7) . . . . ?
C33 N5 C31 C32 178.2(4) . . . . ?
C4 C3 N1 C12 7.4(6) . . . . ?
C2 C3 N1 C12 -172.6(3) . . . . ?
C4 C3 N1 Pd1 -168.4(3) . . . . ?
C2 C3 N1 Pd1 11.6(4) . . . . ?
N3 Pd1 N1 C3 14(2) . . . . ?
C17 Pd1 N1 C3 161.3(3) . . . . ?
O1 Pd1 N1 C3 -13.2(3) . . . . ?
N3 Pd1 N1 C12 -162(2) . . . . ?
C17 Pd1 N1 C12 -14.1(3) . . . . ?
O1 Pd1 N1 C12 171.3(3) . . . . ?
Pd1 O1 C2 C1 173.3(3) . . . . ?
Pd1 O1 C2 C3 -10.4(4) . . . . ?
N1 C3 C2 O1 -0.4(5) . . . . ?
C4 C3 C2 O1 179.6(3) . . . . ?
N1 C3 C2 C1 176.1(4) . . . . ?
C4 C3 C2 C1 -3.9(5) . . . . ?
O1 C2 C1 C6 178.1(4) . . . . ?
C3 C2 C1 C6 1.8(6) . . . . ?
O2 C6 C1 C2 -176.4(4) . . . . ?
C5 C6 C1 C2 2.9(6) . . . . ?
C5 N2 C7 C8 -107.2(4) . . . . ?
C9 C8 C7 N2 -56.9(5) . . . . ?
C10 C8 C7 N2 -177.2(3) . . . . ?
C11 C8 C7 N2 65.2(4) . . . . ?
N5 C31 C30 C29 177.5(4) . . . . ?
C32 C31 C30 C29 -1.7(6) . . . . ?
C26 N3 C25 C24 0.6(6) . . . . ?
Pd1 N3 C25 C24 178.9(3) . . . . ?
C51 C52 N6 C49 0.0(6) . . . . ?
C51 C52 N6 Pd2 -175.2(3) . . . . ?
C43 Pd2 N6 C52 178.5(3) . . . . ?
N4 Pd2 N6 C52 53.4(11) . . . . ?
O3 Pd2 N6 C52 0.8(3) . . . . ?
C43 Pd2 N6 C49 3.1(3) . . . . ?
N4 Pd2 N6 C49 -122.0(10) . . . . ?
O3 Pd2 N6 C49 -174.5(2) . . . . ?
N6 Pd2 C43 C44 -2.5(3) . . . . ?
N4 Pd2 C43 C44 171.6(3) . . . . ?
O3 Pd2 C43 C44 63(3) . . . . ?
N4 C38 C39 C41 51.8(4) . . . . ?
N4 C38 C39 C40 171.4(3) . . . . ?
N4 C38 C39 C42 -68.6(4) . . . . ?
C28 C27 C32 O4 -178.2(4) . . . . ?
C28 C27 C32 C31 2.9(6) . . . . ?
N5 C31 C32 O4 0.2(5) . . . . ?
C30 C31 C32 O4 179.5(4) . . . . ?
N5 C31 C32 C27 179.3(4) . . . . ?
C30 C31 C32 C27 -1.4(6) . . . . ?
N3 C26 C22 C23 -0.8(5) . . . . ?
C18 C26 C22 C23 -178.4(3) . . . . ?
N3 C26 C22 C21 177.6(3) . . . . ?
C18 C26 C22 C21 0.0(6) . . . . ?
Pd2 O3 C28 C27 -166.6(3) . . . . ?
Pd2 O3 C28 C29 13.5(4) . . . . ?
C32 C27 C28 O3 178.9(4) . . . . ?
C32 C27 C28 C29 -1.3(6) . . . . ?
N3 C25 C24 C23 -0.4(6) . . . . ?
C48 C47 C46 C45 1.1(6) . . . . ?
N3 C26 C18 C19 -177.8(3) . . . . ?
C22 C26 C18 C19 -0.1(6) . . . . ?
N3 C26 C18 C17 0.9(5) . . . . ?
C22 C26 C18 C17 178.7(3) . . . . ?
C23 C22 C21 C20 178.0(4) . . . . ?
C26 C22 C21 C20 -0.2(6) . . . . ?
C38 N4 C29 C30 -4.1(6) . . . . ?
Pd2 N4 C29 C30 168.3(3) . . . . ?
C38 N4 C29 C28 174.4(3) . . . . ?
Pd2 N4 C29 C28 -13.1(4) . . . . ?
C31 C30 C29 N4 -178.3(4) . . . . ?
C31 C30 C29 C28 3.3(6) . . . . ?
O3 C28 C29 N4 -0.7(5) . . . . ?
C27 C28 C29 N4 179.5(3) . . . . ?
O3 C28 C29 C30 178.0(3) . . . . ?
C27 C28 C29 C30 -1.9(5) . . . . ?
C46 C47 C48 C49 -0.1(6) . . . . ?
C46 C47 C48 C50 -178.9(4) . . . . ?
C31 N5 C33 C34 101.2(5) . . . . ?
C35 C34 C33 N5 56.0(5) . . . . ?
C36 C34 C33 N5 -65.8(5) . . . . ?
C37 C34 C33 N5 174.5(4) . . . . ?
C25 C24 C23 C22 -0.5(6) . . . . ?
C21 C22 C23 C24 -177.2(4) . . . . ?
C26 C22 C23 C24 1.0(5) . . . . ?
C52 N6 C49 C48 -0.2(5) . . . . ?
Pd2 N6 C49 C48 175.5(3) . . . . ?
C52 N6 C49 C44 -178.6(3) . . . . ?
Pd2 N6 C49 C44 -3.0(4) . . . . ?
C47 C48 C49 N6 -179.3(3) . . . . ?
C50 C48 C49 N6 -0.4(5) . . . . ?
C47 C48 C49 C44 -1.0(6) . . . . ?
C50 C48 C49 C44 177.9(4) . . . . ?
C19 C18 C17 Pd1 177.9(3) . . . . ?
C26 C18 C17 Pd1 -0.7(4) . . . . ?
N3 Pd1 C17 C18 0.2(3) . . . . ?
N1 Pd1 C17 C18 -178.2(2) . . . . ?
O1 Pd1 C17 C18 -96.5(14) . . . . ?
C22 C21 C20 C19 0.5(7) . . . . ?
C49 C48 C50 C51 1.1(6) . . . . ?
C47 C48 C50 C51 180.0(4) . . . . ?
N6 C49 C44 C45 179.5(3) . . . . ?
C48 C49 C44 C45 1.0(6) . . . . ?
N6 C49 C44 C43 0.8(5) . . . . ?
C48 C49 C44 C43 -177.7(3) . . . . ?
Pd2 C43 C44 C45 -176.8(3) . . . . ?
Pd2 C43 C44 C49 1.7(4) . . . . ?
C49 C44 C45 C46 0.0(6) . . . . ?
C43 C44 C45 C46 178.5(4) . . . . ?
C47 C46 C45 C44 -1.0(7) . . . . ?
C26 C18 C19 C20 0.4(6) . . . . ?
C17 C18 C19 C20 -178.2(4) . . . . ?
C21 C20 C19 C18 -0.6(7) . . . . ?
N2 C5 C4 C3 -175.6(4) . . . . ?
C6 C5 C4 C3 4.1(6) . . . . ?
N1 C3 C4 C5 -179.1(4) . . . . ?
C2 C3 C4 C5 0.8(5) . . . . ?
C48 C50 C51 C52 -1.3(6) . . . . ?
N6 C52 C51 C50 0.7(6) . . . . ?
C3 N1 C12 C13 91.6(4) . . . . ?
Pd1 N1 C12 C13 -93.1(3) . . . . ?
C15 C13 C12 N1 -51.8(5) . . . . ?
C14 C13 C12 N1 71.9(4) . . . . ?
C16 C13 C12 N1 -171.2(3) . . . . ?
